data_7202909
loop_
_publ_author_name
'Yoshizawa, Kazuhiro'
'Toyota, Shinji'
'Toda, Fumio'
'Kato, Masako'
'Cs\"oregh, Ingeborg'

_publ_section_title
;
 A new organic zeolite created by molecular aggregation of
 1,1-bis(3,4-dihydroxyphenyl)cyclohexane in the solid state
;
_journal_issue 9
_journal_name_full CrystEngComm
_journal_page_first 786
_journal_paper_doi 10.1039/b705163h
_journal_volume 9
_journal_year 2007
_chemical_formula_moiety 'C20 H24 O2'
_chemical_formula_sum 'C20 H24 O2'
_chemical_formula_weight 296.39
_chemical_name_systematic
;
?
;
_space_group_IT_number 14
_symmetry_cell_setting monoclinic
_symmetry_space_group_name_Hall '-P 2yab'
_symmetry_space_group_name_H-M 'P 1 21/a 1'
_atom_sites_solution_hydrogens geom
_atom_sites_solution_primary direct
_atom_sites_solution_secondary difmap
_audit_creation_method SHELXL-97
_cell_angle_alpha 90.00
_cell_angle_beta 112.1680(10)
_cell_angle_gamma 90.00
_cell_formula_units_Z 4
_cell_length_a 11.5009(8)
_cell_length_b 9.8934(5)
_cell_length_c 14.9322(11)
_cell_measurement_temperature 173(2)
_cell_volume 1573.44(18)
_computing_cell_refinement
;
Rigaku/MSC and Rogaku Corporation (2005).
Crystal Structure 3.7.0. Single Crystal Structure Analysis Software.
Rigaku/MSC, 9009 New Trails Drive, The Woodlands, TX, USA 77381--5209.
Rigaku, 3-9-12 Akishima, Tokyo 196-8666, Japan.
;
_computing_data_collection
;
Rigaku/MSC and Rogaku Corporation (2005).
Crystal Structure 3.7.0. Single Crystal Structure Analysis Software.
Rigaku/MSC, 9009 New Trails Drive, The Woodlands, TX, USA 77381--5209.
Rigaku, 3-9-12 Akishima, Tokyo 196-8666, Japan.
;
_computing_data_reduction
;
Watkin, D. J., Prout, C. K. Carruthers, J. R. & Betteridge, P. W. (1996).
CRYSTALS, Issue 10, Chemical Crystallography Laboratory, Oxford, UK.
;
_computing_molecular_graphics 'SHELXTL/XP (Sheldrick, 1990)'
_computing_publication_material 'SHELXL-97 (Sheldrick, 1997)'
_computing_structure_refinement 'SHELXL-97 (Sheldrick, 1997)'
_computing_structure_solution 'SHELXS-97 (Sheldrick, 1990)'
_diffrn_ambient_temperature 173(2)
_diffrn_detector_area_resol_mean 7.31
_diffrn_measured_fraction_theta_full 0.718
_diffrn_measured_fraction_theta_max 0.718
_diffrn_measurement_device_type 'Rigaku Mercury'
_diffrn_measurement_method \w
_diffrn_radiation_monochromator graphite
_diffrn_radiation_source 'fine-focus sealed tube'
_diffrn_radiation_type MoK\a
_diffrn_radiation_wavelength 0.71070
_diffrn_reflns_av_R_equivalents 0.0267
_diffrn_reflns_av_sigmaI/netI 0.0320
_diffrn_reflns_limit_h_max 11
_diffrn_reflns_limit_h_min -14
_diffrn_reflns_limit_k_max 12
_diffrn_reflns_limit_k_min -12
_diffrn_reflns_limit_l_max 19
_diffrn_reflns_limit_l_min -19
_diffrn_reflns_number 8766
_diffrn_reflns_theta_full 27.47
_diffrn_reflns_theta_max 27.47
_diffrn_reflns_theta_min 3.49
_exptl_absorpt_coefficient_mu 0.079
_exptl_absorpt_correction_T_max 0.9924
_exptl_absorpt_correction_T_min 0.9572
_exptl_absorpt_correction_type none
_exptl_crystal_colour colorless
_exptl_crystal_density_diffrn 1.251
_exptl_crystal_density_method 'not measured'
_exptl_crystal_description prism
_exptl_crystal_F_000 640
_exptl_crystal_size_max 0.55
_exptl_crystal_size_mid 0.44
_exptl_crystal_size_min 0.10
_refine_diff_density_max 0.231
_refine_diff_density_min -0.207
_refine_diff_density_rms 0.040
_refine_ls_extinction_method none
_refine_ls_goodness_of_fit_ref 1.074
_refine_ls_hydrogen_treatment mixed
_refine_ls_matrix_type full
_refine_ls_number_parameters 225
_refine_ls_number_reflns 2594
_refine_ls_number_restraints 0
_refine_ls_restrained_S_all 1.074
_refine_ls_R_factor_all 0.0425
_refine_ls_R_factor_gt 0.0389
_refine_ls_shift/su_max 0.000
_refine_ls_shift/su_mean 0.000
_refine_ls_structure_factor_coef Fsqd
_refine_ls_weighting_details 'calc w=1/[\s^2^(Fo^2^)+(0.0415P)^2^+0.5900P] where P=(Fo^2^+2Fc^2^)/3'
_refine_ls_weighting_scheme calc
_refine_ls_wR_factor_gt 0.0910
_refine_ls_wR_factor_ref 0.0939
_reflns_number_gt 2412
_reflns_number_total 2594
_reflns_threshold_expression >2sigma(I)
_cod_data_source_file b705163h.txt
_cod_data_source_block 1c
_cod_depositor_comments
;
The following automatic conversions were performed:
'_symmetry_cell_setting' value 'Monoclinic' changed to 'monoclinic'
according to '/home/saulius/struct/CIF-dictionaries/cif_core.dic'
dictionary named 'cif_core.dic' version 2.4.1 from 2010-06-29.

Automatic conversion script
Id: cif_fix_enum 1527 2010-12-29 10:47:43Z saulius 
;
_cod_original_sg_symbol_H-M 'P 2(1)/ a'
_cod_database_code 7202909

loop_
_symmetry_equiv_pos_as_xyz
'x, y, z'
'-x+1/2, y+1/2, -z'
'-x, -y, -z'
'x-1/2, -y-1/2, z'

loop_
_atom_site_label
_atom_site_type_symbol
_atom_site_fract_x
_atom_site_fract_y
_atom_site_fract_z
_atom_site_U_iso_or_equiv
_atom_site_adp_type
_atom_site_occupancy
_atom_site_symmetry_multiplicity
_atom_site_calc_flag
_atom_site_refinement_flags
_atom_site_disorder_assembly
_atom_site_disorder_group
O1 O 0.51027(11) -0.27923(11) 0.71684(9) 0.0310(3) Uani 1 1 d . . .
H1O H 0.5542 -0.2479 0.6780 0.068(7) Uiso 1 1 d R . .
O2 O -0.13761(11) 0.25050(13) 0.41174(8) 0.0345(3) Uani 1 1 d . . .
H2O H -0.1957 0.1854 0.3982 0.078(9) Uiso 1 1 d R . .
C13 C 0.23174(14) 0.15661(15) 0.79093(10) 0.0190(3) Uani 1 1 d . . .
C14 C 0.16751(14) 0.11902(16) 0.86191(11) 0.0229(3) Uani 1 1 d . . .
H14A H 0.1061 0.1905 0.8596 0.028(5) Uiso 1 1 calc R . .
H14B H 0.1204 0.0336 0.8400 0.026(4) Uiso 1 1 calc R . .
C15 C 0.25890(16) 0.10182(17) 0.96655(11) 0.0280(4) Uani 1 1 d . . .
H15A H 0.2112 0.0811 1.0079 0.030(5) Uiso 1 1 calc R . .
H15B H 0.3156 0.0247 0.9707 0.037(5) Uiso 1 1 calc R . .
C16 C 0.33640(17) 0.22880(19) 1.00344(12) 0.0326(4) Uani 1 1 d . . .
H16A H 0.3987 0.2131 1.0696 0.034(5) Uiso 1 1 calc R . .
H16B H 0.2809 0.3039 1.0061 0.044(6) Uiso 1 1 calc R . .
C17 C 0.40396(16) 0.26689(18) 0.93672(12) 0.0299(4) Uani 1 1 d . . .
H17A H 0.4655 0.1955 0.9393 0.039(5) Uiso 1 1 calc R . .
H17B H 0.4506 0.3523 0.9595 0.038(5) Uiso 1 1 calc R . .
C18 C 0.31205(15) 0.28429(16) 0.83253(11) 0.0236(3) Uani 1 1 d . . .
H18A H 0.3597 0.3072 0.7915 0.022(4) Uiso 1 1 calc R . .
H18B H 0.2554 0.3610 0.8295 0.032(5) Uiso 1 1 calc R . .
C4 C 0.31308(13) 0.04080(15) 0.77686(10) 0.0194(3) Uani 1 1 d . . .
C3 C 0.29747(14) -0.09332(15) 0.79909(10) 0.0197(3) Uani 1 1 d . . .
H3 H 0.2398 -0.1122 0.8292 0.028(5) Uiso 1 1 calc R . .
C2 C 0.36212(15) -0.20060(15) 0.77928(11) 0.0212(3) Uani 1 1 d . . .
C1 C 0.44730(15) -0.17180(15) 0.73570(11) 0.0221(3) Uani 1 1 d . . .
C6 C 0.46640(15) -0.03949(16) 0.71368(11) 0.0236(3) Uani 1 1 d . . .
H6 H 0.5255 -0.0206 0.6849 0.029(5) Uiso 1 1 calc R . .
C5 C 0.39982(14) 0.06517(16) 0.73337(11) 0.0226(3) Uani 1 1 d . . .
H5 H 0.4131 0.1551 0.7171 0.030(5) Uiso 1 1 calc R . .
C19 C 0.34138(17) -0.34431(16) 0.80288(12) 0.0288(4) Uani 1 1 d . . .
H19A H 0.2737 -0.3471 0.8276 0.048(6) Uiso 1 1 calc R . .
H19B H 0.4187 -0.3797 0.8521 0.050(6) Uiso 1 1 calc R . .
H19C H 0.3182 -0.3997 0.7443 0.056(6) Uiso 1 1 calc R . .
C10 C 0.12997(14) 0.18541(15) 0.69041(10) 0.0199(3) Uani 1 1 d . . .
C9 C 0.02690(14) 0.09857(15) 0.65114(11) 0.0213(3) Uani 1 1 d . . .
H9 H 0.0194 0.0246 0.6892 0.025(4) Uiso 1 1 calc R . .
C8 C -0.06502(14) 0.11532(16) 0.55923(11) 0.0231(3) Uani 1 1 d . . .
C7 C -0.05236(15) 0.22501(17) 0.50522(11) 0.0249(3) Uani 1 1 d . . .
C12 C 0.04707(15) 0.31316(17) 0.54125(11) 0.0266(4) Uani 1 1 d . . .
H12 H 0.0535 0.3878 0.5033 0.032(5) Uiso 1 1 calc R . .
C11 C 0.13813(15) 0.29313(16) 0.63306(11) 0.0238(3) Uani 1 1 d . . .
H11 H 0.2070 0.3539 0.6570 0.038(5) Uiso 1 1 calc R . .
C20 C -0.17251(15) 0.01739(19) 0.51887(12) 0.0307(4) Uani 1 1 d . . .
H20A H -0.2521 0.0671 0.4968 0.063(7) Uiso 1 1 calc R . .
H20B H -0.1705 -0.0471 0.5693 0.052(6) Uiso 1 1 calc R . .
H20C H -0.1649 -0.0316 0.4643 0.052(6) Uiso 1 1 calc R . .

loop_
_atom_site_aniso_label
_atom_site_aniso_U_11
_atom_site_aniso_U_22
_atom_site_aniso_U_33
_atom_site_aniso_U_23
_atom_site_aniso_U_13
_atom_site_aniso_U_12
O1 0.0347(7) 0.0253(6) 0.0374(7) 0.0009(5) 0.0186(6) 0.0084(5)
O2 0.0276(6) 0.0490(8) 0.0210(6) 0.0048(5) 0.0027(5) 0.0017(6)
C13 0.0191(8) 0.0183(7) 0.0187(7) -0.0011(6) 0.0061(6) -0.0006(6)
C14 0.0228(8) 0.0252(8) 0.0218(7) -0.0027(6) 0.0099(6) 0.0004(7)
C15 0.0317(9) 0.0329(9) 0.0210(8) -0.0001(7) 0.0118(7) 0.0006(8)
C16 0.0369(10) 0.0374(10) 0.0194(8) -0.0058(7) 0.0059(7) -0.0030(8)
C17 0.0300(9) 0.0294(9) 0.0254(8) -0.0050(7) 0.0048(7) -0.0066(8)
C18 0.0251(8) 0.0211(8) 0.0236(8) -0.0031(6) 0.0081(7) -0.0012(7)
C4 0.0181(7) 0.0205(8) 0.0174(7) -0.0013(6) 0.0042(6) -0.0004(6)
C3 0.0196(8) 0.0213(8) 0.0181(7) 0.0007(6) 0.0069(6) -0.0013(6)
C2 0.0223(8) 0.0204(8) 0.0180(7) 0.0001(6) 0.0042(6) 0.0000(6)
C1 0.0210(8) 0.0234(8) 0.0200(7) -0.0017(6) 0.0056(6) 0.0045(6)
C6 0.0219(8) 0.0270(8) 0.0242(8) 0.0017(7) 0.0113(7) 0.0000(7)
C5 0.0237(8) 0.0204(8) 0.0243(8) 0.0014(6) 0.0097(7) -0.0010(6)
C19 0.0338(10) 0.0211(8) 0.0316(9) 0.0024(7) 0.0124(8) 0.0002(7)
C10 0.0198(8) 0.0198(8) 0.0208(7) -0.0024(6) 0.0086(6) 0.0021(6)
C9 0.0233(8) 0.0197(8) 0.0222(7) -0.0010(6) 0.0100(6) 0.0007(6)
C8 0.0201(8) 0.0271(8) 0.0232(8) -0.0050(6) 0.0096(6) 0.0015(7)
C7 0.0209(8) 0.0336(9) 0.0188(7) 0.0006(7) 0.0059(6) 0.0061(7)
C12 0.0285(9) 0.0264(8) 0.0250(8) 0.0048(7) 0.0102(7) 0.0032(7)
C11 0.0224(8) 0.0238(8) 0.0250(8) -0.0005(6) 0.0087(7) -0.0014(7)
C20 0.0240(9) 0.0401(10) 0.0270(9) -0.0075(7) 0.0085(7) -0.0042(8)

loop_
_atom_type_symbol
_atom_type_description
_atom_type_scat_dispersion_real
_atom_type_scat_dispersion_imag
_atom_type_scat_source
C C 0.0033 0.0016 'International Tables Vol C Tables 4.2.6.8 and 6.1.1.4'
H H 0.0000 0.0000 'International Tables Vol C Tables 4.2.6.8 and 6.1.1.4'
O O 0.0106 0.0060 'International Tables Vol C Tables 4.2.6.8 and 6.1.1.4'

loop_
_geom_angle_atom_site_label_1
_geom_angle_atom_site_label_2
_geom_angle_atom_site_label_3
_geom_angle
_geom_angle_site_symmetry_1
_geom_angle_site_symmetry_3
_geom_angle_publ_flag
C1 O1 H1O 108.3 . . ?
C7 O2 H2O 106.2 . . ?
C4 C13 C10 106.33(11) . . ?
C4 C13 C14 112.66(12) . . ?
C10 C13 C14 109.13(12) . . ?
C4 C13 C18 111.07(12) . . ?
C10 C13 C18 110.99(12) . . ?
C14 C13 C18 106.71(12) . . ?
C15 C14 C13 113.88(13) . . ?
C15 C14 H14A 108.8 . . ?
C13 C14 H14A 108.8 . . ?
C15 C14 H14B 108.8 . . ?
C13 C14 H14B 108.8 . . ?
H14A C14 H14B 107.7 . . ?
C16 C15 C14 111.21(14) . . ?
C16 C15 H15A 109.4 . . ?
C14 C15 H15A 109.4 . . ?
C16 C15 H15B 109.4 . . ?
C14 C15 H15B 109.4 . . ?
H15A C15 H15B 108.0 . . ?
C15 C16 C17 109.98(13) . . ?
C15 C16 H16A 109.7 . . ?
C17 C16 H16A 109.7 . . ?
C15 C16 H16B 109.7 . . ?
C17 C16 H16B 109.7 . . ?
H16A C16 H16B 108.2 . . ?
C16 C17 C18 111.51(14) . . ?
C16 C17 H17A 109.3 . . ?
C18 C17 H17A 109.3 . . ?
C16 C17 H17B 109.3 . . ?
C18 C17 H17B 109.3 . . ?
H17A C17 H17B 108.0 . . ?
C17 C18 C13 113.31(13) . . ?
C17 C18 H18A 108.9 . . ?
C13 C18 H18A 108.9 . . ?
C17 C18 H18B 108.9 . . ?
C13 C18 H18B 108.9 . . ?
H18A C18 H18B 107.7 . . ?
C3 C4 C5 116.85(14) . . ?
C3 C4 C13 122.32(13) . . ?
C5 C4 C13 120.64(13) . . ?
C2 C3 C4 123.24(14) . . ?
C2 C3 H3 118.4 . . ?
C4 C3 H3 118.4 . . ?
C3 C2 C1 118.00(14) . . ?
C3 C2 C19 121.77(14) . . ?
C1 C2 C19 120.23(14) . . ?
O1 C1 C6 122.59(14) . . ?
O1 C1 C2 117.06(14) . . ?
C6 C1 C2 120.35(14) . . ?
C5 C6 C1 120.39(14) . . ?
C5 C6 H6 119.8 . . ?
C1 C6 H6 119.8 . . ?
C6 C5 C4 121.16(14) . . ?
C6 C5 H5 119.4 . . ?
C4 C5 H5 119.4 . . ?
C2 C19 H19A 109.5 . . ?
C2 C19 H19B 109.5 . . ?
H19A C19 H19B 109.5 . . ?
C2 C19 H19C 109.5 . . ?
H19A C19 H19C 109.5 . . ?
H19B C19 H19C 109.5 . . ?
C11 C10 C9 117.04(14) . . ?
C11 C10 C13 122.52(13) . . ?
C9 C10 C13 120.37(13) . . ?
C8 C9 C10 123.24(15) . . ?
C8 C9 H9 118.4 . . ?
C10 C9 H9 118.4 . . ?
C9 C8 C7 117.25(14) . . ?
C9 C8 C20 121.46(15) . . ?
C7 C8 C20 121.28(14) . . ?
C12 C7 O2 116.36(15) . . ?
C12 C7 C8 121.38(14) . . ?
O2 C7 C8 122.26(15) . . ?
C7 C12 C11 120.07(15) . . ?
C7 C12 H12 120.0 . . ?
C11 C12 H12 120.0 . . ?
C10 C11 C12 121.01(15) . . ?
C10 C11 H11 119.5 . . ?
C12 C11 H11 119.5 . . ?
C8 C20 H20A 109.5 . . ?
C8 C20 H20B 109.5 . . ?
H20A C20 H20B 109.5 . . ?
C8 C20 H20C 109.5 . . ?
H20A C20 H20C 109.5 . . ?
H20B C20 H20C 109.5 . . ?

loop_
_geom_bond_atom_site_label_1
_geom_bond_atom_site_label_2
_geom_bond_distance
_geom_bond_site_symmetry_2
_geom_bond_publ_flag
O1 C1 1.3739(18) . ?
O1 H1O 0.9527 . ?
O2 C7 1.3931(18) . ?
O2 H2O 0.8944 . ?
C13 C4 1.543(2) . ?
C13 C10 1.542(2) . ?
C13 C14 1.549(2) . ?
C13 C18 1.550(2) . ?
C14 C15 1.528(2) . ?
C14 H14A 0.9900 . ?
C14 H14B 0.9900 . ?
C15 C16 1.518(2) . ?
C15 H15A 0.9900 . ?
C15 H15B 0.9900 . ?
C16 C17 1.524(2) . ?
C16 H16A 0.9900 . ?
C16 H16B 0.9900 . ?
C17 C18 1.525(2) . ?
C17 H17A 0.9900 . ?
C17 H17B 0.9900 . ?
C18 H18A 0.9900 . ?
C18 H18B 0.9900 . ?
C4 C3 1.396(2) . ?
C4 C5 1.401(2) . ?
C3 C2 1.390(2) . ?
C3 H3 0.9500 . ?
C2 C1 1.395(2) . ?
C2 C19 1.505(2) . ?
C1 C6 1.387(2) . ?
C6 C5 1.384(2) . ?
C6 H6 0.9500 . ?
C5 H5 0.9500 . ?
C19 H19A 0.9800 . ?
C19 H19B 0.9800 . ?
C19 H19C 0.9800 . ?
C10 C11 1.392(2) . ?
C10 C9 1.401(2) . ?
C9 C8 1.390(2) . ?
C9 H9 0.9500 . ?
C8 C7 1.392(2) . ?
C8 C20 1.506(2) . ?
C7 C12 1.376(2) . ?
C12 C11 1.390(2) . ?
C12 H12 0.9500 . ?
C11 H11 0.9500 . ?
C20 H20A 0.9800 . ?
C20 H20B 0.9800 . ?
C20 H20C 0.9800 . ?

loop_
_geom_torsion_atom_site_label_1
_geom_torsion_atom_site_label_2
_geom_torsion_atom_site_label_3
_geom_torsion_atom_site_label_4
_geom_torsion
_geom_torsion_site_symmetry_1
_geom_torsion_site_symmetry_2
_geom_torsion_site_symmetry_3
_geom_torsion_site_symmetry_4
_geom_torsion_publ_flag
C4 C13 C14 C15 67.87(17) . . . . ?
C10 C13 C14 C15 -174.27(13) . . . . ?
C18 C13 C14 C15 -54.28(17) . . . . ?
C13 C14 C15 C16 57.09(18) . . . . ?
C14 C15 C16 C17 -55.53(19) . . . . ?
C15 C16 C17 C18 56.08(19) . . . . ?
C16 C17 C18 C13 -57.56(18) . . . . ?
C4 C13 C18 C17 -68.82(16) . . . . ?
C10 C13 C18 C17 173.12(13) . . . . ?
C14 C13 C18 C17 54.33(16) . . . . ?
C10 C13 C4 C3 -99.83(15) . . . . ?
C14 C13 C4 C3 19.67(19) . . . . ?
C18 C13 C4 C3 139.32(14) . . . . ?
C10 C13 C4 C5 74.94(16) . . . . ?
C14 C13 C4 C5 -165.57(13) . . . . ?
C18 C13 C4 C5 -45.91(18) . . . . ?
C5 C4 C3 C2 -0.7(2) . . . . ?
C13 C4 C3 C2 174.29(13) . . . . ?
C4 C3 C2 C1 0.5(2) . . . . ?
C4 C3 C2 C19 -179.02(14) . . . . ?
C3 C2 C1 O1 179.93(13) . . . . ?
C19 C2 C1 O1 -0.5(2) . . . . ?
C3 C2 C1 C6 0.3(2) . . . . ?
C19 C2 C1 C6 179.86(14) . . . . ?
O1 C1 C6 C5 179.45(14) . . . . ?
C2 C1 C6 C5 -1.0(2) . . . . ?
C1 C6 C5 C4 0.8(2) . . . . ?
C3 C4 C5 C6 0.0(2) . . . . ?
C13 C4 C5 C6 -175.04(13) . . . . ?
C4 C13 C10 C11 -100.58(16) . . . . ?
C14 C13 C10 C11 137.65(15) . . . . ?
C18 C13 C10 C11 20.33(19) . . . . ?
C4 C13 C10 C9 76.47(16) . . . . ?
C14 C13 C10 C9 -45.30(18) . . . . ?
C18 C13 C10 C9 -162.63(13) . . . . ?
C11 C10 C9 C8 0.2(2) . . . . ?
C13 C10 C9 C8 -177.00(14) . . . . ?
C10 C9 C8 C7 -0.4(2) . . . . ?
C10 C9 C8 C20 178.39(14) . . . . ?
C9 C8 C7 C12 0.1(2) . . . . ?
C20 C8 C7 C12 -178.75(15) . . . . ?
C9 C8 C7 O2 178.94(14) . . . . ?
C20 C8 C7 O2 0.1(2) . . . . ?
O2 C7 C12 C11 -178.43(14) . . . . ?
C8 C7 C12 C11 0.5(2) . . . . ?
C9 C10 C11 C12 0.4(2) . . . . ?
C13 C10 C11 C12 177.53(14) . . . . ?
C7 C12 C11 C10 -0.7(2) . . . . ?

loop_
_cod_related_entry_id
_cod_related_entry_database
_cod_related_entry_code
1 ChemSpider 67921
